data_1001332
loop_
_publ_author_name
'Cousson, A'
'Gasperin, M'

_publ_section_title
;
Nouvelle description du tetrafluorure de neptunium hydrate, Np~3~ F~12~
H~2~ O
;
_journal_coden_ASTM ACSCEE
_journal_name_full 'Acta Crystallographica C (39,1983-)'
_journal_page_first 804
_journal_page_last 805
_journal_volume 41
_journal_year 1985
_chemical_formula_structural 'Np3 F12 H2 O'
_chemical_formula_sum 'F12 H2 Np3 O'
_chemical_name_systematic 'Neptunium(IV) 12-fluoride hydrate'
_space_group_IT_number 8
_symmetry_cell_setting monoclinic
_symmetry_Int_Tables_number 8
_symmetry_space_group_name_Hall 'C -2y'
_symmetry_space_group_name_H-M 'C 1 m 1'
_cell_angle_alpha 90
_cell_angle_beta 128.77(2)
_cell_angle_gamma 90
_cell_formula_units_Z 4
_cell_length_a 12.023(5)
_cell_length_b 11.723(5)
_cell_length_c 8.435(4)
_cell_volume 926.9
_refine_ls_R_factor_all 0.045
_cod_original_formula_sum 'H2 F12 Np3 O'
_cod_database_code 1001332

loop_
_symmetry_equiv_pos_as_xyz
x,y,z
x,-y,z
1/2+x,1/2+y,z
1/2+x,1/2-y,z

loop_
_atom_site_label
_atom_site_type_symbol
_atom_site_symmetry_multiplicity
_atom_site_Wyckoff_symbol
_atom_site_fract_x
_atom_site_fract_y
_atom_site_fract_z
_atom_site_occupancy
_atom_site_attached_hydrogens
_atom_site_calc_flag
Np1 Np4+ 2 a 0.1858 0. 0.337 1. 0 d
Np2 Np4+ 2 a 0.8141(3) 0. 0.6628(4) 1. 0 d
Np3 Np4+ 4 b 0.0534(3) 0.3277(1) 0.7845(4) 1. 0 d
Np4 Np4+ 4 b -0.0801(3) 0.6881(1) 0.1771(4) 1. 0 d
F1 F1- 4 b 0.2599(32) 0.6748(20) 0.1118(44) 1. 0 d
F2 F1- 4 b 0.2390(31) 0.6106(23) 0.7967(42) 1. 0 d
F3 F1- 4 b 0.5369(38) 0.6474(24) 0.2615(57) 1. 0 d
F4 F1- 4 b 0.4885(41) 0.8075(17) 0.9925(54) 1. 0 d
F5 F1- 4 b 0.4877(42) 0.7641(17) 0.4868(59) 1. 0 d
F6 F1- 4 b 0.2101(39) 0.8225(24) 0.8685(55) 1. 0 d
F7 F1- 4 b 0.2599(32) 0.8855(24) 0.2148(42) 1. 0 d
F8 F1- 4 b 0.9429(33) 0.8472(22) 0.7191(47) 1. 0 d
F9 F1- 4 b 0.1408(30) 0.6170(23) 0.4113(43) 1. 0 d
F10 F1- 4 b 0.3256(25) 0.8707(19) 0.5894(35) 1. 0 d
F11 F1- 2 a 0.0048(42) 0. 0.9988(69) 1. 0 d
F12 F1- 2 a 0.5740(41) 0. 0.9229(56) 1. 0 d
F13 F1- 2 a 0.4019(44) 0. 0.1113(59) 1. 0 d
F14 F1- 2 a 0.4703(53) 0. 0.5582(73) 1. 0 d
O1 O2- 2 a 0.8434(65) 0. 0.4040(91) 1. 2 d
O2 O2- 2 a 0.1307(74) 0. 0.5784(102) 1. 2 d
H1 H1+ 8 ? -1. -1. -1. 1. 0 dum

loop_
_atom_type_symbol
_atom_type_oxidation_number
Np4+ 4.000
F1- -1.000
O2- -2.000
H1+ 1.000
